data_4024170
loop_
_publ_author_name
'Lor\'and Kiss'
'Sven Mangelinckx'
'Reijo Sillanp\"a\"a'
'Ferenc F\"ul\"op'
'Norbert De Kimpe'

_publ_section_title
;
 An Easy Stereoselective Access to \b,\g-Aziridino \a-Amino
 Ester Derivatives via Mannich Reaction of Benzophenone Imines
 of Glycine Esters with N-Sulfonyl \a-Chloroaldimines
;
_journal_name_full 'Journal of Organic Chemistry'
_journal_page_first 7199
_journal_page_last 7206
_journal_paper_doi 10.1021/jo0710634
_journal_volume 72
_journal_year 2007
_chemical_compound_source 'synthesis as described'
_chemical_formula_moiety 'C30 H34 N2 O4 S'
_chemical_formula_sum 'C30 H34 N2 O4 S'
_chemical_formula_weight 518.65
_chemical_name_systematic
;
 ?
;
_space_group_IT_number 14
_symmetry_cell_setting monoclinic
_symmetry_Int_Tables_number 14
_symmetry_space_group_name_Hall '-P 2ybc'
_symmetry_space_group_name_H-M 'P 1 21/c 1'
_atom_sites_solution_hydrogens geom
_atom_sites_solution_primary direct
_atom_sites_solution_secondary difmap
_cell_angle_alpha 90
_cell_angle_beta 93.351(2)
_cell_angle_gamma 90
_cell_formula_units_Z 4
_cell_length_a 10.8515(3)
_cell_length_b 12.6958(5)
_cell_length_c 20.1106(6)
_cell_measurement_reflns_used 5362
_cell_measurement_temperature 173(2)
_cell_measurement_theta_max 26.733
_cell_measurement_theta_min 0.407
_cell_measurement_wavelength 0.71073
_cell_volume 2765.87(16)
_computing_cell_refinement 'HKL Scalepack (Otwinowski & Minor 1997)'
_computing_data_collection 'Collect (Bruker AXS BV, 1997-2004)'
_computing_data_reduction 'HKL Denzo and Scalepack (Otwinowski & Minor 1997)'
_computing_molecular_graphics 'Ortep-3 for Windows (Farrugia, 1997)'
_computing_publication_material 'WinGX publication routines (Farrugia, 1999)'
_computing_structure_refinement 'SHELXL-97 (Sheldrick, 1997)'
_computing_structure_solution 'SHELXS-97 (Sheldrick, 1997)'
_diffrn_ambient_temperature 173(2)
_diffrn_detector 'CCD plate'
_diffrn_detector_area_resol_mean 9
_diffrn_measured_fraction_theta_full 0.98
_diffrn_measured_fraction_theta_max 0.98
_diffrn_measurement_device '95mm CCD camera on \k-goniostat'
_diffrn_measurement_device_type KappaCCD
_diffrn_measurement_method 'CCD rotation images, thick slices'
_diffrn_radiation_monochromator 'horizonally mounted graphite crystal'
_diffrn_radiation_probe x-ray
_diffrn_radiation_type MoK\a
_diffrn_radiation_wavelength 0.71073
_diffrn_reflns_av_R_equivalents 0.061
_diffrn_reflns_av_unetI/netI 0.0852
_diffrn_reflns_limit_h_max 13
_diffrn_reflns_limit_h_min -12
_diffrn_reflns_limit_k_max 16
_diffrn_reflns_limit_k_min -14
_diffrn_reflns_limit_l_max 25
_diffrn_reflns_limit_l_min -25
_diffrn_reflns_number 9833
_diffrn_reflns_theta_full 26.64
_diffrn_reflns_theta_max 26.64
_diffrn_reflns_theta_min 2.59
_diffrn_source 'Enraf Nonius FR590'
_exptl_absorpt_coefficient_mu 0.154
_exptl_absorpt_correction_type none
_exptl_crystal_colour colourless
_exptl_crystal_density_diffrn 1.246
_exptl_crystal_density_method 'not measured'
_exptl_crystal_description block
_exptl_crystal_F_000 1104
_exptl_crystal_size_max 0.32
_exptl_crystal_size_mid 0.28
_exptl_crystal_size_min 0.16
_refine_diff_density_max 0.258
_refine_diff_density_min -0.35
_refine_diff_density_rms 0.057
_refine_ls_extinction_method none
_refine_ls_goodness_of_fit_ref 1.08
_refine_ls_hydrogen_treatment constr
_refine_ls_matrix_type full
_refine_ls_number_parameters 338
_refine_ls_number_reflns 5696
_refine_ls_number_restraints 0
_refine_ls_restrained_S_all 1.08
_refine_ls_R_factor_all 0.1324
_refine_ls_R_factor_gt 0.0732
_refine_ls_shift/su_max 0
_refine_ls_shift/su_mean 0
_refine_ls_structure_factor_coef Fsqd
_refine_ls_weighting_details 'calc w=1/[\s^2^(Fo^2^)+(0.0159P)^2^+3.5638P] where P=(Fo^2^+2Fc^2^)/3'
_refine_ls_weighting_scheme calc
_refine_ls_wR_factor_gt 0.1161
_refine_ls_wR_factor_ref 0.1367
_reflns_number_gt 3541
_reflns_number_total 5696
_reflns_threshold_expression >2sigma(I)
_cod_data_source_file jo0710634-File003_4.cif
_cod_data_source_block lk149=19ca
_cod_original_sg_symbol_H-M 'P 21/c'
_cod_database_code 4024170

loop_
_symmetry_equiv_pos_as_xyz
'x, y, z'
'-x, y+1/2, -z+1/2'
'-x, -y, -z'
'x, -y-1/2, z-1/2'

loop_
_atom_site_label
_atom_site_type_symbol
_atom_site_fract_x
_atom_site_fract_y
_atom_site_fract_z
_atom_site_U_iso_or_equiv
_atom_site_adp_type
_atom_site_occupancy
_atom_site_symmetry_multiplicity
_atom_site_calc_flag
_atom_site_refinement_flags
_atom_site_disorder_assembly
_atom_site_disorder_group
S1 S 0.19243(8) -0.35731(7) 0.33335(4) 0.0354(2) Uani 1 1 d . . .
O1 O 0.4637(2) -0.1404(2) 0.44024(12) 0.0510(7) Uani 1 1 d . . .
O2 O 0.3101(2) -0.1067(2) 0.50660(10) 0.0421(6) Uani 1 1 d . . .
O3 O 0.3065(2) -0.36574(19) 0.30071(12) 0.0486(7) Uani 1 1 d . . .
O4 O 0.0819(2) -0.40069(19) 0.30207(12) 0.0520(7) Uani 1 1 d . . .
N1 N 0.3297(2) 0.0224(2) 0.36023(12) 0.0256(6) Uani 1 1 d . . .
N4 N 0.1599(2) -0.23330(19) 0.35168(12) 0.0273(6) Uani 1 1 d . . .
C1 C 0.3618(3) -0.1088(2) 0.44886(15) 0.0288(7) Uani 1 1 d . . .
C2 C 0.2722(3) -0.0668(2) 0.39383(14) 0.0249(7) Uani 1 1 d . . .
H2 H 0.1924 -0.0452 0.4122 0.030 Uiso 1 1 calc R . .
C3 C 0.2515(3) -0.1487(2) 0.34037(14) 0.0245(6) Uani 1 1 d . . .
H3 H 0.3281 -0.1732 0.3198 0.029 Uiso 1 1 calc R . .
C5 C 0.1368(3) -0.1540(2) 0.29543(14) 0.0292(7) Uani 1 1 d . . .
C6 C 0.2926(3) 0.1163(2) 0.37135(14) 0.0243(7) Uani 1 1 d . . .
C7 C 0.1989(3) 0.1445(2) 0.42005(14) 0.0264(7) Uani 1 1 d . . .
C8 C 0.2278(3) 0.1401(3) 0.48795(15) 0.0368(8) Uani 1 1 d . . .
H8 H 0.3088 0.1219 0.5043 0.044 Uiso 1 1 calc R . .
C9 C 0.1371(4) 0.1627(3) 0.53216(18) 0.0498(10) Uani 1 1 d . . .
H9 H 0.1565 0.1594 0.5788 0.060 Uiso 1 1 calc R . .
C10 C 0.0195(4) 0.1898(3) 0.5088(2) 0.0505(10) Uani 1 1 d . . .
H10 H -0.0422 0.2039 0.5392 0.061 Uiso 1 1 calc R . .
C11 C -0.0086(3) 0.1964(3) 0.4413(2) 0.0509(10) Uani 1 1 d . . .
H11 H -0.0893 0.2161 0.4252 0.061 Uiso 1 1 calc R . .
C12 C 0.0811(3) 0.1741(3) 0.39685(18) 0.0404(9) Uani 1 1 d . . .
H12 H 0.0617 0.1793 0.3503 0.048 Uiso 1 1 calc R . .
C13 C 0.3447(3) 0.2029(2) 0.33177(15) 0.0262(7) Uani 1 1 d . . .
C14 C 0.3533(3) 0.3052(3) 0.35690(17) 0.0339(8) Uani 1 1 d . . .
H14 H 0.3239 0.3202 0.3994 0.041 Uiso 1 1 calc R . .
C15 C 0.4046(3) 0.3854(3) 0.32047(18) 0.0390(8) Uani 1 1 d . . .
H15 H 0.4118 0.4544 0.3385 0.047 Uiso 1 1 calc R . .
C16 C 0.4452(3) 0.3644(3) 0.25754(17) 0.0370(8) Uani 1 1 d . . .
H16 H 0.4796 0.4190 0.2322 0.044 Uiso 1 1 calc R . .
C17 C 0.4352(3) 0.2638(3) 0.23208(16) 0.0365(8) Uani 1 1 d . . .
H17 H 0.4622 0.2495 0.1889 0.044 Uiso 1 1 calc R . .
C18 C 0.3862(3) 0.1833(3) 0.26876(15) 0.0314(7) Uani 1 1 d . . .
H18 H 0.3808 0.1142 0.2508 0.038 Uiso 1 1 calc R . .
C19 C 0.2183(3) -0.4154(2) 0.41255(15) 0.0309(7) Uani 1 1 d . . .
C20 C 0.1391(3) -0.4918(3) 0.43306(17) 0.0392(8) Uani 1 1 d . . .
H20 H 0.0641 -0.5060 0.4080 0.047 Uiso 1 1 calc R . .
C21 C 0.1699(3) -0.5478(3) 0.49068(18) 0.0446(9) Uani 1 1 d . . .
H21 H 0.1149 -0.6003 0.5048 0.054 Uiso 1 1 calc R . .
C22 C 0.2780(3) -0.5295(3) 0.52802(16) 0.0398(9) Uani 1 1 d . . .
C23 C 0.3537(3) -0.4482(3) 0.50809(18) 0.0445(9) Uani 1 1 d . . .
H23 H 0.4258 -0.4309 0.5349 0.053 Uiso 1 1 calc R . .
C24 C 0.3265(3) -0.3921(3) 0.45046(18) 0.0417(9) Uani 1 1 d . . .
H24 H 0.3805 -0.3384 0.4368 0.050 Uiso 1 1 calc R . .
C25 C 0.3171(4) -0.5973(3) 0.58735(18) 0.0572(11) Uani 1 1 d . . .
H25A H 0.2446 -0.6151 0.6119 0.086 Uiso 1 1 calc R . .
H25B H 0.3766 -0.5586 0.6166 0.086 Uiso 1 1 calc R . .
H25C H 0.3554 -0.6621 0.5720 0.086 Uiso 1 1 calc R . .
C26 C 0.3847(4) -0.1416(4) 0.56570(17) 0.0569(11) Uani 1 1 d . . .
H26A H 0.4730 -0.1257 0.5606 0.068 Uiso 1 1 calc R . .
H26B H 0.3757 -0.2185 0.5719 0.068 Uiso 1 1 calc R . .
C27 C 0.3393(4) -0.0838(4) 0.62393(18) 0.0657(13) Uani 1 1 d . . .
H27A H 0.3560 -0.0084 0.6192 0.099 Uiso 1 1 calc R . .
H27B H 0.3819 -0.1100 0.6650 0.099 Uiso 1 1 calc R . .
H27C H 0.2503 -0.0950 0.6260 0.099 Uiso 1 1 calc R . .
C28 C 0.1547(3) -0.1855(3) 0.22389(15) 0.0404(9) Uani 1 1 d . . .
H28A H 0.0792 -0.2206 0.2050 0.049 Uiso 1 1 calc R . .
H28B H 0.2239 -0.2361 0.2227 0.049 Uiso 1 1 calc R . .
C29 C 0.1822(4) -0.0894(3) 0.18200(16) 0.0507(10) Uani 1 1 d . . .
H29A H 0.1118 -0.0410 0.1813 0.076 Uiso 1 1 calc R . .
H29B H 0.1965 -0.1117 0.1364 0.076 Uiso 1 1 calc R . .
H29C H 0.2560 -0.0537 0.2013 0.076 Uiso 1 1 calc R . .
C30 C 0.0264(3) -0.0850(3) 0.30695(16) 0.0356(8) Uani 1 1 d . . .
H30A H 0.0363 -0.0168 0.2840 0.043 Uiso 1 1 calc R . .
H30B H 0.0237 -0.0706 0.3552 0.043 Uiso 1 1 calc R . .
C31 C -0.0958(3) -0.1354(3) 0.28171(19) 0.0537(10) Uani 1 1 d . . .
H31A H -0.0993 -0.1391 0.2330 0.081 Uiso 1 1 calc R . .
H31B H -0.1648 -0.0928 0.2960 0.081 Uiso 1 1 calc R . .
H31C H -0.1015 -0.2067 0.3000 0.081 Uiso 1 1 calc R . .

loop_
_atom_site_aniso_label
_atom_site_aniso_U_11
_atom_site_aniso_U_22
_atom_site_aniso_U_33
_atom_site_aniso_U_23
_atom_site_aniso_U_13
_atom_site_aniso_U_12
S1 0.0542(5) 0.0232(4) 0.0293(4) -0.0023(4) 0.0063(4) -0.0029(4)
O1 0.0347(14) 0.0672(18) 0.0509(15) 0.0154(14) 0.0001(11) 0.0125(13)
O2 0.0359(13) 0.0631(17) 0.0267(12) 0.0082(12) -0.0026(10) 0.0063(12)
O3 0.0746(18) 0.0291(13) 0.0451(14) 0.0022(12) 0.0303(13) 0.0101(13)
O4 0.0775(19) 0.0337(14) 0.0428(15) -0.0048(12) -0.0127(13) -0.0192(13)
N1 0.0242(13) 0.0258(14) 0.0266(13) -0.0012(11) 0.0010(10) -0.0022(11)
N4 0.0344(15) 0.0216(14) 0.0260(13) 0.0012(11) 0.0015(11) -0.0014(11)
C1 0.0291(17) 0.0247(17) 0.0322(17) 0.0018(14) -0.0023(13) -0.0034(14)
C2 0.0247(15) 0.0261(17) 0.0238(15) -0.0005(13) 0.0012(12) -0.0003(13)
C3 0.0272(15) 0.0191(15) 0.0277(15) 0.0022(13) 0.0047(12) -0.0033(13)
C5 0.0370(18) 0.0266(17) 0.0240(15) 0.0035(14) 0.0009(13) -0.0057(14)
C6 0.0218(15) 0.0254(18) 0.0251(15) -0.0023(13) -0.0034(12) 0.0016(13)
C7 0.0269(16) 0.0209(16) 0.0317(16) 0.0001(14) 0.0043(13) 0.0001(13)
C8 0.044(2) 0.0339(19) 0.0328(17) -0.0004(16) 0.0070(15) 0.0032(16)
C9 0.073(3) 0.042(2) 0.036(2) 0.0040(17) 0.0217(19) 0.001(2)
C10 0.052(2) 0.036(2) 0.066(3) 0.002(2) 0.034(2) 0.0019(18)
C11 0.032(2) 0.054(3) 0.068(3) 0.002(2) 0.0160(18) 0.0021(18)
C12 0.0328(19) 0.043(2) 0.046(2) 0.0017(17) 0.0050(15) 0.0038(16)
C13 0.0235(15) 0.0255(17) 0.0289(16) 0.0031(14) -0.0029(12) 0.0000(13)
C14 0.0366(19) 0.0275(19) 0.0381(19) -0.0010(15) 0.0059(15) 0.0012(14)
C15 0.0391(19) 0.0241(18) 0.054(2) -0.0009(16) 0.0023(16) -0.0003(15)
C16 0.0286(17) 0.034(2) 0.048(2) 0.0128(18) 0.0022(15) -0.0035(15)
C17 0.0371(19) 0.041(2) 0.0320(18) 0.0018(16) 0.0048(14) -0.0065(16)
C18 0.0377(18) 0.0260(17) 0.0307(17) -0.0003(14) 0.0037(14) -0.0030(14)
C19 0.0407(19) 0.0230(17) 0.0295(17) -0.0015(14) 0.0064(14) 0.0009(14)
C20 0.042(2) 0.034(2) 0.042(2) 0.0048(17) 0.0026(16) -0.0055(16)
C21 0.053(2) 0.037(2) 0.045(2) 0.0093(18) 0.0131(18) -0.0034(17)
C22 0.057(2) 0.033(2) 0.0297(18) -0.0029(15) 0.0084(16) 0.0112(17)
C23 0.050(2) 0.034(2) 0.048(2) -0.0034(18) -0.0085(17) 0.0057(17)
C24 0.043(2) 0.031(2) 0.051(2) 0.0014(17) 0.0048(17) -0.0057(16)
C25 0.088(3) 0.043(2) 0.041(2) 0.0039(19) 0.003(2) 0.016(2)
C26 0.058(2) 0.077(3) 0.034(2) 0.009(2) -0.0158(17) 0.012(2)
C27 0.064(3) 0.096(4) 0.036(2) 0.004(2) -0.0086(19) -0.008(3)
C28 0.049(2) 0.044(2) 0.0284(18) -0.0013(16) 0.0015(15) -0.0138(18)
C29 0.074(3) 0.053(3) 0.0248(18) 0.0109(17) 0.0039(17) -0.003(2)
C30 0.0350(18) 0.036(2) 0.0348(18) 0.0056(16) -0.0063(14) -0.0014(15)
C31 0.037(2) 0.069(3) 0.053(2) -0.004(2) -0.0128(17) -0.002(2)

loop_
_atom_type_symbol
_atom_type_description
_atom_type_scat_dispersion_real
_atom_type_scat_dispersion_imag
_atom_type_scat_source
C C 0.0033 0.0016 'International Tables Vol C Tables 4.2.6.8 and 6.1.1.4'
H H 0 0 'International Tables Vol C Tables 4.2.6.8 and 6.1.1.4'
N N 0.0061 0.0033 'International Tables Vol C Tables 4.2.6.8 and 6.1.1.4'
O O 0.0106 0.006 'International Tables Vol C Tables 4.2.6.8 and 6.1.1.4'
S S 0.1246 0.1234 'International Tables Vol C Tables 4.2.6.8 and 6.1.1.4'

loop_
_geom_angle_atom_site_label_1
_geom_angle_atom_site_label_2
_geom_angle_atom_site_label_3
_geom_angle
_geom_angle_site_symmetry_1
_geom_angle_site_symmetry_3
_geom_angle_publ_flag
O4 S1 O3 119.47(16) . . ?
O4 S1 N4 106.20(15) . . ?
O3 S1 N4 111.83(14) . . ?
O4 S1 C19 108.72(15) . . ?
O3 S1 C19 106.58(15) . . ?
N4 S1 C19 102.78(14) . . ?
C1 O2 C26 117.6(3) . . ?
C6 N1 C2 119.2(2) . . ?
C3 N4 C5 59.52(18) . . ?
C3 N4 S1 119.83(19) . . ?
C5 N4 S1 119.30(19) . . ?
O1 C1 O2 125.3(3) . . ?
O1 C1 C2 124.5(3) . . ?
O2 C1 C2 110.2(3) . . ?
N1 C2 C3 104.7(2) . . ?
N1 C2 C1 109.4(2) . . ?
C3 C2 C1 109.8(2) . . ?
N1 C2 H2 110.9 . . ?
C3 C2 H2 110.9 . . ?
C1 C2 H2 110.9 . . ?
N4 C3 C5 61.38(18) . . ?
N4 C3 C2 117.6(2) . . ?
C5 C3 C2 123.2(3) . . ?
N4 C3 H3 114.7 . . ?
C5 C3 H3 114.7 . . ?
C2 C3 H3 114.7 . . ?
C3 C5 C30 121.3(3) . . ?
C3 C5 C28 115.9(3) . . ?
C30 C5 C28 116.4(3) . . ?
C3 C5 N4 59.10(18) . . ?
C30 C5 N4 111.5(2) . . ?
C28 C5 N4 120.4(3) . . ?
N1 C6 C13 117.4(3) . . ?
N1 C6 C7 124.7(3) . . ?
C13 C6 C7 117.9(3) . . ?
C8 C7 C12 119.5(3) . . ?
C8 C7 C6 120.9(3) . . ?
C12 C7 C6 119.5(3) . . ?
C7 C8 C9 119.6(3) . . ?
C7 C8 H8 120.2 . . ?
C9 C8 H8 120.2 . . ?
C10 C9 C8 120.5(3) . . ?
C10 C9 H9 119.7 . . ?
C8 C9 H9 119.7 . . ?
C11 C10 C9 120.0(3) . . ?
C11 C10 H10 120.0 . . ?
C9 C10 H10 120.0 . . ?
C10 C11 C12 120.0(4) . . ?
C10 C11 H11 120.0 . . ?
C12 C11 H11 120.0 . . ?
C7 C12 C11 120.4(3) . . ?
C7 C12 H12 119.8 . . ?
C11 C12 H12 119.8 . . ?
C18 C13 C14 118.6(3) . . ?
C18 C13 C6 120.5(3) . . ?
C14 C13 C6 120.9(3) . . ?
C15 C14 C13 120.8(3) . . ?
C15 C14 H14 119.6 . . ?
C13 C14 H14 119.6 . . ?
C14 C15 C16 119.8(3) . . ?
C14 C15 H15 120.1 . . ?
C16 C15 H15 120.1 . . ?
C17 C16 C15 119.6(3) . . ?
C17 C16 H16 120.2 . . ?
C15 C16 H16 120.2 . . ?
C16 C17 C18 120.7(3) . . ?
C16 C17 H17 119.7 . . ?
C18 C17 H17 119.7 . . ?
C17 C18 C13 120.5(3) . . ?
C17 C18 H18 119.7 . . ?
C13 C18 H18 119.7 . . ?
C20 C19 C24 120.5(3) . . ?
C20 C19 S1 119.8(3) . . ?
C24 C19 S1 119.3(3) . . ?
C19 C20 C21 119.3(3) . . ?
C19 C20 H20 120.4 . . ?
C21 C20 H20 120.4 . . ?
C22 C21 C20 121.8(3) . . ?
C22 C21 H21 119.1 . . ?
C20 C21 H21 119.1 . . ?
C21 C22 C23 117.8(3) . . ?
C21 C22 C25 121.7(3) . . ?
C23 C22 C25 120.4(3) . . ?
C24 C23 C22 121.6(3) . . ?
C24 C23 H23 119.2 . . ?
C22 C23 H23 119.2 . . ?
C23 C24 C19 118.9(3) . . ?
C23 C24 H24 120.6 . . ?
C19 C24 H24 120.6 . . ?
C22 C25 H25A 109.5 . . ?
C22 C25 H25B 109.5 . . ?
H25A C25 H25B 109.5 . . ?
C22 C25 H25C 109.5 . . ?
H25A C25 H25C 109.5 . . ?
H25B C25 H25C 109.5 . . ?
O2 C26 C27 107.2(3) . . ?
O2 C26 H26A 110.3 . . ?
C27 C26 H26A 110.3 . . ?
O2 C26 H26B 110.3 . . ?
C27 C26 H26B 110.3 . . ?
H26A C26 H26B 108.5 . . ?
C26 C27 H27A 109.5 . . ?
C26 C27 H27B 109.5 . . ?
H27A C27 H27B 109.5 . . ?
C26 C27 H27C 109.5 . . ?
H27A C27 H27C 109.5 . . ?
H27B C27 H27C 109.5 . . ?
C5 C28 C29 110.8(3) . . ?
C5 C28 H28A 109.5 . . ?
C29 C28 H28A 109.5 . . ?
C5 C28 H28B 109.5 . . ?
C29 C28 H28B 109.5 . . ?
H28A C28 H28B 108.1 . . ?
C28 C29 H29A 109.5 . . ?
C28 C29 H29B 109.5 . . ?
H29A C29 H29B 109.5 . . ?
C28 C29 H29C 109.5 . . ?
H29A C29 H29C 109.5 . . ?
H29B C29 H29C 109.5 . . ?
C5 C30 C31 112.6(3) . . ?
C5 C30 H30A 109.1 . . ?
C31 C30 H30A 109.1 . . ?
C5 C30 H30B 109.1 . . ?
C31 C30 H30B 109.1 . . ?
H30A C30 H30B 107.8 . . ?
C30 C31 H31A 109.5 . . ?
C30 C31 H31B 109.5 . . ?
H31A C31 H31B 109.5 . . ?
C30 C31 H31C 109.5 . . ?
H31A C31 H31C 109.5 . . ?
H31B C31 H31C 109.5 . . ?

loop_
_geom_bond_atom_site_label_1
_geom_bond_atom_site_label_2
_geom_bond_distance
_geom_bond_site_symmetry_2
_geom_bond_publ_flag
S1 O4 1.431(2) . ?
S1 O3 1.439(2) . ?
S1 N4 1.660(3) . ?
S1 C19 1.763(3) . ?
O1 C1 1.198(4) . ?
O2 C1 1.319(4) . ?
O2 C26 1.467(4) . ?
N1 C6 1.283(4) . ?
N1 C2 1.476(4) . ?
N4 C3 1.489(4) . ?
N4 C5 1.524(4) . ?
C1 C2 1.526(4) . ?
C2 C3 1.504(4) . ?
C2 H2 1.0000 . ?
C3 C5 1.496(4) . ?
C3 H3 1.0000 . ?
C5 C30 1.513(4) . ?
C5 C28 1.516(4) . ?
C6 C13 1.488(4) . ?
C6 C7 1.495(4) . ?
C7 C8 1.384(4) . ?
C7 C12 1.387(4) . ?
C8 C9 1.394(5) . ?
C8 H8 0.9500 . ?
C9 C10 1.378(5) . ?
C9 H9 0.9500 . ?
C10 C11 1.375(5) . ?
C10 H10 0.9500 . ?
C11 C12 1.389(5) . ?
C11 H11 0.9500 . ?
C12 H12 0.9500 . ?
C13 C18 1.392(4) . ?
C13 C14 1.394(4) . ?
C14 C15 1.389(5) . ?
C14 H14 0.9500 . ?
C15 C16 1.390(5) . ?
C15 H15 0.9500 . ?
C16 C17 1.377(5) . ?
C16 H16 0.9500 . ?
C17 C18 1.384(4) . ?
C17 H17 0.9500 . ?
C18 H18 0.9500 . ?
C19 C20 1.375(4) . ?
C19 C24 1.394(5) . ?
C20 C21 1.384(5) . ?
C20 H20 0.9500 . ?
C21 C22 1.375(5) . ?
C21 H21 0.9500 . ?
C22 C23 1.393(5) . ?
C22 C25 1.511(5) . ?
C23 C24 1.377(5) . ?
C23 H23 0.9500 . ?
C24 H24 0.9500 . ?
C25 H25A 0.9800 . ?
C25 H25B 0.9800 . ?
C25 H25C 0.9800 . ?
C26 C27 1.490(5) . ?
C26 H26A 0.9900 . ?
C26 H26B 0.9900 . ?
C27 H27A 0.9800 . ?
C27 H27B 0.9800 . ?
C27 H27C 0.9800 . ?
C28 C29 1.521(5) . ?
C28 H28A 0.9900 . ?
C28 H28B 0.9900 . ?
C29 H29A 0.9800 . ?
C29 H29B 0.9800 . ?
C29 H29C 0.9800 . ?
C30 C31 1.532(4) . ?
C30 H30A 0.9900 . ?
C30 H30B 0.9900 . ?
C31 H31A 0.9800 . ?
C31 H31B 0.9800 . ?
C31 H31C 0.9800 . ?

loop_
_geom_torsion_atom_site_label_1
_geom_torsion_atom_site_label_2
_geom_torsion_atom_site_label_3
_geom_torsion_atom_site_label_4
_geom_torsion
_geom_torsion_site_symmetry_1
_geom_torsion_site_symmetry_2
_geom_torsion_site_symmetry_3
_geom_torsion_site_symmetry_4
_geom_torsion_publ_flag
O4 S1 N4 C3 -138.2(2) . . . . ?
O3 S1 N4 C3 -6.2(3) . . . . ?
C19 S1 N4 C3 107.7(2) . . . . ?
O4 S1 N4 C5 -68.6(2) . . . . ?
O3 S1 N4 C5 63.3(3) . . . . ?
C19 S1 N4 C5 177.3(2) . . . . ?
C26 O2 C1 O1 2.8(5) . . . . ?
C26 O2 C1 C2 -178.2(3) . . . . ?
C6 N1 C2 C3 136.2(3) . . . . ?
C6 N1 C2 C1 -106.2(3) . . . . ?
O1 C1 C2 N1 -57.7(4) . . . . ?
O2 C1 C2 N1 123.3(3) . . . . ?
O1 C1 C2 C3 56.6(4) . . . . ?
O2 C1 C2 C3 -122.3(3) . . . . ?
S1 N4 C3 C5 108.5(2) . . . . ?
C5 N4 C3 C2 114.8(3) . . . . ?
S1 N4 C3 C2 -136.7(2) . . . . ?
N1 C2 C3 N4 -160.8(2) . . . . ?
C1 C2 C3 N4 81.9(3) . . . . ?
N1 C2 C3 C5 -88.5(3) . . . . ?
C1 C2 C3 C5 154.2(3) . . . . ?
N4 C3 C5 C30 97.8(3) . . . . ?
C2 C3 C5 C30 -8.1(4) . . . . ?
N4 C3 C5 C28 -111.4(3) . . . . ?
C2 C3 C5 C28 142.7(3) . . . . ?
C2 C3 C5 N4 -105.9(3) . . . . ?
S1 N4 C5 C3 -109.4(2) . . . . ?
C3 N4 C5 C30 -114.5(3) . . . . ?
S1 N4 C5 C30 136.1(2) . . . . ?
C3 N4 C5 C28 103.8(3) . . . . ?
S1 N4 C5 C28 -5.5(4) . . . . ?
C2 N1 C6 C13 -174.5(2) . . . . ?
C2 N1 C6 C7 4.2(4) . . . . ?
N1 C6 C7 C8 72.5(4) . . . . ?
C13 C6 C7 C8 -108.9(3) . . . . ?
N1 C6 C7 C12 -106.8(4) . . . . ?
C13 C6 C7 C12 71.9(4) . . . . ?
C12 C7 C8 C9 1.8(5) . . . . ?
C6 C7 C8 C9 -177.4(3) . . . . ?
C7 C8 C9 C10 -0.4(6) . . . . ?
C8 C9 C10 C11 -1.1(6) . . . . ?
C9 C10 C11 C12 1.0(6) . . . . ?
C8 C7 C12 C11 -1.9(5) . . . . ?
C6 C7 C12 C11 177.4(3) . . . . ?
C10 C11 C12 C7 0.5(6) . . . . ?
N1 C6 C13 C18 27.1(4) . . . . ?
C7 C6 C13 C18 -151.6(3) . . . . ?
N1 C6 C13 C14 -152.8(3) . . . . ?
C7 C6 C13 C14 28.5(4) . . . . ?
C18 C13 C14 C15 -1.3(5) . . . . ?
C6 C13 C14 C15 178.6(3) . . . . ?
C13 C14 C15 C16 1.5(5) . . . . ?
C14 C15 C16 C17 -0.5(5) . . . . ?
C15 C16 C17 C18 -0.6(5) . . . . ?
C16 C17 C18 C13 0.8(5) . . . . ?
C14 C13 C18 C17 0.2(5) . . . . ?
C6 C13 C18 C17 -179.7(3) . . . . ?
O4 S1 C19 C20 2.0(3) . . . . ?
O3 S1 C19 C20 -128.0(3) . . . . ?
N4 S1 C19 C20 114.3(3) . . . . ?
O4 S1 C19 C24 174.7(3) . . . . ?
O3 S1 C19 C24 44.7(3) . . . . ?
N4 S1 C19 C24 -73.0(3) . . . . ?
C24 C19 C20 C21 -2.1(5) . . . . ?
S1 C19 C20 C21 170.5(3) . . . . ?
C19 C20 C21 C22 -0.3(5) . . . . ?
C20 C21 C22 C23 3.4(5) . . . . ?
C20 C21 C22 C25 -174.3(3) . . . . ?
C21 C22 C23 C24 -4.4(5) . . . . ?
C25 C22 C23 C24 173.4(3) . . . . ?
C22 C23 C24 C19 2.2(5) . . . . ?
C20 C19 C24 C23 1.2(5) . . . . ?
S1 C19 C24 C23 -171.5(3) . . . . ?
C1 O2 C26 C27 151.2(3) . . . . ?
C3 C5 C28 C29 -87.3(4) . . . . ?
C30 C5 C28 C29 64.9(4) . . . . ?
N4 C5 C28 C29 -155.2(3) . . . . ?
C3 C5 C30 C31 -151.4(3) . . . . ?
C28 C5 C30 C31 58.0(4) . . . . ?
N4 C5 C30 C31 -85.4(3) . . . . ?
